data_2226723
loop_
_publ_author_name
'Fun, Hoong-Kun'
'Chantrapromma, Suchada'
'Kobkeatthawin, Thawanrat'
'Padaki, Mahesh'
'Isloor, Arun M.'

_publ_section_title
;
 6-(4-Aminophenyl)-2-ethoxy-4-(2-thienyl)nicotinonitrile
;
_journal_coeditor_code WN2394
_journal_issue 7
_journal_name_full 'Acta Crystallographica Section E'
_journal_page_first o1811
_journal_page_last o1812
_journal_paper_doi 10.1107/S160053681002369X
_journal_volume 66
_journal_year 2010
_chemical_formula_iupac 'C18 H15 N3 O S'
_chemical_formula_moiety 'C18 H15 N3 O S'
_chemical_formula_sum 'C18 H15 N3 O S'
_chemical_formula_weight 321.38
_chemical_melting_point_gt 470
_chemical_melting_point_lt 471
_chemical_name_common
;
6-(4-Aminophenyl)-2-ethoxy-4-(2-thienyl)nicotinonitrile
;
_chemical_name_systematic
;
6-(4-Aminophenyl)-2-ethoxy-4-(2-thienyl)pyridine-3-carbonitrile
;
_space_group_IT_number 61
_symmetry_cell_setting orthorhombic
_symmetry_space_group_name_Hall '-P 2ac 2ab'
_symmetry_space_group_name_H-M 'P b c a'
_atom_sites_solution_hydrogens geom
_atom_sites_solution_primary direct
_atom_sites_solution_secondary difmap
_audit_creation_method SHELXL-97
_cell_angle_alpha 90.00
_cell_angle_beta 90.00
_cell_angle_gamma 90.00
_cell_formula_units_Z 8
_cell_length_a 7.0751(12)
_cell_length_b 20.843(4)
_cell_length_c 20.983(4)
_cell_measurement_reflns_used 3045
_cell_measurement_temperature 100
_cell_measurement_theta_max 25.99
_cell_measurement_theta_min 1.94
_cell_volume 3094.3(10)
_computing_cell_refinement 'SAINT (Bruker, 2009)'
_computing_data_collection 'APEX2 (Bruker, 2009)'
_computing_data_reduction 'SAINT (Bruker, 2009)'
_computing_molecular_graphics 'SHELXTL (Sheldrick, 2008)'
_computing_publication_material
;
SHELXTL (Sheldrick, 2008) and PLATON (Spek, 2009)
;
_computing_structure_refinement 'SHELXTL (Sheldrick, 2008)'
_computing_structure_solution 'SHELXTL (Sheldrick, 2008)'
_diffrn_ambient_temperature 100
_diffrn_measured_fraction_theta_full 1.000
_diffrn_measured_fraction_theta_max 1.000
_diffrn_measurement_device_type 'Bruker APEXII DUO CCD area-detector'
_diffrn_measurement_method '\f and \w scans'
_diffrn_radiation_monochromator graphite
_diffrn_radiation_source 'sealed tube'
_diffrn_radiation_type MoK\a
_diffrn_radiation_wavelength 0.71073
_diffrn_reflns_av_R_equivalents 0.0923
_diffrn_reflns_av_sigmaI/netI 0.0413
_diffrn_reflns_limit_h_max 8
_diffrn_reflns_limit_h_min -8
_diffrn_reflns_limit_k_max 24
_diffrn_reflns_limit_k_min -25
_diffrn_reflns_limit_l_max 25
_diffrn_reflns_limit_l_min -25
_diffrn_reflns_number 34805
_diffrn_reflns_theta_full 25.99
_diffrn_reflns_theta_max 25.99
_diffrn_reflns_theta_min 1.94
_diffrn_standards_number 0
_exptl_absorpt_coefficient_mu 0.217
_exptl_absorpt_correction_T_max 0.9916
_exptl_absorpt_correction_T_min 0.9275
_exptl_absorpt_correction_type multi-scan
_exptl_absorpt_process_details '(SADABS; Bruker, 2009)'
_exptl_crystal_colour Yellow
_exptl_crystal_density_diffrn 1.380
_exptl_crystal_density_method 'not measured'
_exptl_crystal_description Plate
_exptl_crystal_F_000 1344
_exptl_crystal_size_max 0.35
_exptl_crystal_size_mid 0.11
_exptl_crystal_size_min 0.04
_refine_diff_density_max 0.205
_refine_diff_density_min -0.321
_refine_ls_extinction_method none
_refine_ls_goodness_of_fit_ref 1.052
_refine_ls_hydrogen_treatment mixed
_refine_ls_matrix_type full
_refine_ls_number_parameters 233
_refine_ls_number_reflns 3045
_refine_ls_number_restraints 88
_refine_ls_restrained_S_all 1.044
_refine_ls_R_factor_all 0.0681
_refine_ls_R_factor_gt 0.0378
_refine_ls_shift/su_max_lt 0.001
_refine_ls_shift/su_mean 0.000
_refine_ls_structure_factor_coef Fsqd
_refine_ls_weighting_details 'calc w=1/[\s^2^(Fo^2^)+(0.0278P)^2^+1.8001P] where P=(Fo^2^+2Fc^2^)/3'
_refine_ls_weighting_scheme calc
_refine_ls_wR_factor_gt 0.0730
_refine_ls_wR_factor_ref 0.0850
_reflns_number_gt 2188
_reflns_number_total 3045
_reflns_threshold_expression I>2\s(I)
_cod_data_source_file wn2394.cif
_cod_data_source_block I
_cod_original_cell_volume 3094.3(9)
_cod_database_code 2226723
_cod_database_fobs_code 2226723

loop_
_symmetry_equiv_pos_as_xyz
'x, y, z'
'-x+1/2, -y, z+1/2'
'-x, y+1/2, -z+1/2'
'x+1/2, -y+1/2, -z'
'-x, -y, -z'
'x-1/2, y, -z-1/2'
'x, -y-1/2, z-1/2'
'-x-1/2, y-1/2, z'

loop_
_atom_site_type_symbol
_atom_site_label
_atom_site_fract_x
_atom_site_fract_y
_atom_site_fract_z
_atom_site_U_iso_or_equiv
_atom_site_adp_type
_atom_site_calc_flag
_atom_site_refinement_flags
_atom_site_occupancy
_atom_site_disorder_assembly
_atom_site_disorder_group
O O1 0.56053(19) 0.37231(6) 0.25979(6) 0.0190(3) Uani d . 1 . .
N N1 0.5847(2) 0.26630(7) 0.22980(7) 0.0163(4) Uani d . 1 . .
N N2 0.6671(3) 0.01670(9) 0.05279(9) 0.0245(4) Uani d . 1 . .
N N3 0.5866(2) 0.39328(8) 0.41791(8) 0.0245(4) Uani d . 1 . .
C C4 0.6016(3) 0.21000(9) 0.42677(9) 0.0167(4) Uani d D 1 . .
S S1 0.68410(11) 0.13404(3) 0.44617(3) 0.01858(19) Uani d PDU 0.8583(19) A 1
C C1 0.6115(5) 0.14171(15) 0.52389(16) 0.0192(7) Uani d PDU 0.8583(19) A 1
H H1A 0.6270 0.1101 0.5547 0.023 Uiso calc PR 0.8583(19) A 1
C C2 0.5284(8) 0.1996(2) 0.53499(16) 0.0168(8) Uani d PDU 0.8583(19) A 1
H H2A 0.4807 0.2124 0.5743 0.020 Uiso calc PR 0.8583(19) A 1
C C3 0.5240(8) 0.2374(2) 0.4797(2) 0.0231(10) Uani d PDU 0.8583(19) A 1
H H3A 0.4718 0.2783 0.4791 0.028 Uiso calc PR 0.8583(19) A 1
S S1X 0.5077(14) 0.2515(4) 0.4850(4) 0.0200(18) Uiso d PDU 0.1417(19) A 2
C C1X 0.560(5) 0.1904(12) 0.5376(10) 0.021(8) Uiso d PDU 0.1417(19) A 2
H H1XA 0.5349 0.1919 0.5810 0.025 Uiso calc PR 0.1417(19) A 2
C C2X 0.643(3) 0.1399(10) 0.5079(8) 0.012(5) Uiso d PDU 0.1417(19) A 2
H H2XA 0.6719 0.1011 0.5274 0.014 Uiso calc PR 0.1417(19) A 2
C C3X 0.679(3) 0.1544(8) 0.4425(9) 0.0231(10) Uani d PDU 0.14 A 2
H H3XA 0.7470 0.1284 0.4149 0.028 Uiso calc PR 0.1417(19) A 2
C C5 0.6017(3) 0.23136(9) 0.36009(9) 0.0163(4) Uani d . 1 A .
C C6 0.6082(3) 0.18612(9) 0.31136(9) 0.0176(4) Uani d . 1 . .
H H6A 0.6197 0.1429 0.3217 0.021 Uiso calc R 1 A .
C C7 0.5978(3) 0.20381(9) 0.24772(9) 0.0164(4) Uani d . 1 A .
C C8 0.6032(3) 0.15594(9) 0.19636(9) 0.0158(4) Uani d . 1 . .
C C9 0.5488(3) 0.09205(9) 0.20666(9) 0.0203(4) Uani d . 1 A .
H H9A 0.5016 0.0800 0.2463 0.024 Uiso calc R 1 . .
C C10 0.5641(3) 0.04666(9) 0.15893(9) 0.0201(4) Uani d . 1 . .
H H10A 0.5253 0.0047 0.1666 0.024 Uiso calc R 1 A .
C C11 0.6372(3) 0.06310(9) 0.09920(9) 0.0178(4) Uani d . 1 A .
C C12 0.6864(3) 0.12704(9) 0.08808(9) 0.0181(4) Uani d . 1 . .
H H12A 0.7319 0.1392 0.0483 0.022 Uiso calc R 1 A .
C C13 0.6680(3) 0.17231(9) 0.13553(9) 0.0171(4) Uani d . 1 A .
H H13A 0.6995 0.2147 0.1269 0.021 Uiso calc R 1 . .
C C14 0.5779(3) 0.30963(9) 0.27536(9) 0.0168(4) Uani d . 1 A .
C C15 0.5874(3) 0.29610(9) 0.34132(9) 0.0163(4) Uani d . 1 . .
C C16 0.5537(3) 0.38737(9) 0.19226(9) 0.0197(4) Uani d . 1 . .
H H16A 0.4594 0.3611 0.1712 0.024 Uiso calc R 1 . .
H H16B 0.6754 0.3791 0.1727 0.024 Uiso calc R 1 . .
C C17 0.5035(3) 0.45707(9) 0.18628(10) 0.0248(5) Uani d . 1 . .
H H17A 0.5012 0.4689 0.1421 0.037 Uiso calc R 1 . .
H H17B 0.5961 0.4825 0.2082 0.037 Uiso calc R 1 . .
H H17C 0.3813 0.4644 0.2047 0.037 Uiso calc R 1 . .
C C18 0.5861(3) 0.34927(9) 0.38470(9) 0.0181(4) Uani d . 1 A .
H H1N2 0.586(3) -0.0177(12) 0.0555(11) 0.039(7) Uiso d . 1 . .
H H2N2 0.678(3) 0.0308(10) 0.0137(11) 0.029(6) Uiso d . 1 . .

loop_
_atom_site_aniso_label
_atom_site_aniso_U_11
_atom_site_aniso_U_22
_atom_site_aniso_U_33
_atom_site_aniso_U_12
_atom_site_aniso_U_13
_atom_site_aniso_U_23
O1 0.0293(7) 0.0135(7) 0.0143(7) 0.0002(6) 0.0006(6) 0.0000(6)
N1 0.0175(8) 0.0123(9) 0.0191(9) -0.0004(7) 0.0020(7) -0.0014(7)
N2 0.0355(10) 0.0196(10) 0.0184(9) -0.0040(8) -0.0002(9) -0.0040(8)
N3 0.0352(10) 0.0189(10) 0.0195(9) 0.0024(8) 0.0004(8) 0.0006(8)
C4 0.0162(9) 0.0156(10) 0.0182(10) 0.0001(8) -0.0005(8) 0.0003(8)
S1 0.0220(3) 0.0159(4) 0.0179(3) 0.0049(3) 0.0012(2) 0.0032(3)
C1 0.0239(16) 0.0225(16) 0.0113(15) 0.0003(12) 0.0022(13) 0.0024(13)
C2 0.015(2) 0.0202(19) 0.0150(15) 0.0005(13) 0.0000(11) 0.0003(10)
C3 0.0245(19) 0.019(2) 0.025(2) -0.0002(17) 0.0011(13) -0.0016(17)
C3X 0.0245(19) 0.019(2) 0.025(2) -0.0002(17) 0.0011(13) -0.0016(17)
C5 0.0132(9) 0.0181(10) 0.0177(10) 0.0004(8) 0.0000(8) 0.0014(8)
C6 0.0178(9) 0.0123(10) 0.0227(11) 0.0007(8) 0.0019(8) 0.0005(8)
C7 0.0136(9) 0.0154(10) 0.0202(10) -0.0013(8) 0.0019(8) -0.0003(9)
C8 0.0157(9) 0.0144(10) 0.0172(10) 0.0012(8) 0.0009(8) 0.0002(8)
C9 0.0222(10) 0.0195(11) 0.0192(10) -0.0001(9) 0.0026(8) 0.0016(9)
C10 0.0247(10) 0.0138(10) 0.0217(11) -0.0015(8) -0.0007(9) 0.0009(8)
C11 0.0179(10) 0.0191(10) 0.0163(10) 0.0024(8) -0.0038(8) -0.0024(8)
C12 0.0171(9) 0.0217(11) 0.0156(10) -0.0017(9) -0.0013(8) 0.0029(8)
C13 0.0161(9) 0.0160(10) 0.0193(10) -0.0005(8) -0.0008(8) 0.0015(8)
C14 0.0152(9) 0.0145(11) 0.0207(10) 0.0007(8) 0.0010(8) 0.0009(8)
C15 0.0146(9) 0.0169(10) 0.0174(10) 0.0003(8) 0.0020(8) -0.0015(8)
C16 0.0265(10) 0.0186(11) 0.0141(10) -0.0010(9) 0.0004(8) 0.0002(8)
C17 0.0347(12) 0.0198(11) 0.0200(11) 0.0012(9) 0.0033(9) 0.0007(9)
C18 0.0197(10) 0.0173(11) 0.0173(10) 0.0019(8) 0.0009(8) 0.0048(9)

loop_
_atom_type_symbol
_atom_type_description
_atom_type_scat_dispersion_real
_atom_type_scat_dispersion_imag
_atom_type_scat_source
C C 0.0033 0.0016 'International Tables Vol C Tables 4.2.6.8 and 6.1.1.4'
H H 0.0000 0.0000 'International Tables Vol C Tables 4.2.6.8 and 6.1.1.4'
N N 0.0061 0.0033 'International Tables Vol C Tables 4.2.6.8 and 6.1.1.4'
O O 0.0106 0.0060 'International Tables Vol C Tables 4.2.6.8 and 6.1.1.4'
S S 0.1246 0.1234 'International Tables Vol C Tables 4.2.6.8 and 6.1.1.4'

loop_
_geom_angle_atom_site_label_1
_geom_angle_atom_site_label_2
_geom_angle_atom_site_label_3
_geom_angle_site_symmetry_1
_geom_angle_site_symmetry_3
_geom_angle
_geom_angle_publ_flag
C14 O1 C16 . . 116.59(14) ?
C14 N1 C7 . . 117.34(16) ?
C11 N2 H1N2 . . 113.9(15) ?
C11 N2 H2N2 . . 116.0(14) ?
H1N2 N2 H2N2 . . 112(2) ?
C3X C4 C3 . . 109.2(9) ?
C3X C4 C5 . . 120.2(8) ?
C3 C4 C5 . . 130.5(3) ?
C3X C4 S1X . . 116.3(8) ?
C5 C4 S1X . . 123.5(3) ?
C3 C4 S1 . . 109.1(2) ?
C5 C4 S1 . . 119.99(14) ?
S1X C4 S1 . . 116.3(3) ?
C1 S1 C4 . . 92.13(12) ?
C2 C1 S1 . . 112.0(3) ?
C2 C1 H1A . . 124.0 ?
S1 C1 H1A . . 124.0 ?
C1 C2 C3 . . 111.5(3) ?
C1 C2 H2A . . 124.3 ?
C3 C2 H2A . . 124.3 ?
C4 C3 C2 . . 115.4(4) ?
C4 C3 H3A . . 122.3 ?
C2 C3 H3A . . 122.3 ?
C4 S1X C1X . . 90.0(8) ?
C2X C1X S1X . . 111.9(15) ?
C2X C1X H1XA . . 124.1 ?
S1X C1X H1XA . . 124.1 ?
C1X C2X C3X . . 110.7(16) ?
C1X C2X H2XA . . 124.6 ?
C3X C2X H2XA . . 124.6 ?
C4 C3X C2X . . 110.6(14) ?
C4 C3X H3XA . . 124.7 ?
C2X C3X H3XA . . 124.7 ?
C6 C5 C15 . . 116.48(17) ?
C6 C5 C4 . . 119.64(17) ?
C15 C5 C4 . . 123.82(17) ?
C7 C6 C5 . . 121.69(18) ?
C7 C6 H6A . . 119.2 ?
C5 C6 H6A . . 119.2 ?
N1 C7 C6 . . 121.64(17) ?
N1 C7 C8 . . 116.73(17) ?
C6 C7 C8 . . 121.62(17) ?
C13 C8 C9 . . 117.52(17) ?
C13 C8 C7 . . 120.83(17) ?
C9 C8 C7 . . 121.63(17) ?
C10 C9 C8 . . 121.11(18) ?
C10 C9 H9A . . 119.4 ?
C8 C9 H9A . . 119.4 ?
C9 C10 C11 . . 120.71(18) ?
C9 C10 H10A . . 119.6 ?
C11 C10 H10A . . 119.6 ?
N2 C11 C12 . . 120.63(18) ?
N2 C11 C10 . . 120.94(18) ?
C12 C11 C10 . . 118.39(17) ?
C13 C12 C11 . . 120.61(18) ?
C13 C12 H12A . . 119.7 ?
C11 C12 H12A . . 119.7 ?
C12 C13 C8 . . 121.57(18) ?
C12 C13 H13A . . 119.2 ?
C8 C13 H13A . . 119.2 ?
N1 C14 O1 . . 119.39(17) ?
N1 C14 C15 . . 124.92(17) ?
O1 C14 C15 . . 115.69(16) ?
C5 C15 C14 . . 117.90(17) ?
C5 C15 C18 . . 124.26(17) ?
C14 C15 C18 . . 117.83(17) ?
O1 C16 C17 . . 107.39(15) ?
O1 C16 H16A . . 110.2 ?
C17 C16 H16A . . 110.2 ?
O1 C16 H16B . . 110.2 ?
C17 C16 H16B . . 110.2 ?
H16A C16 H16B . . 108.5 ?
C16 C17 H17A . . 109.5 ?
C16 C17 H17B . . 109.5 ?
H17A C17 H17B . . 109.5 ?
C16 C17 H17C . . 109.5 ?
H17A C17 H17C . . 109.5 ?
H17B C17 H17C . . 109.5 ?
N3 C18 C15 . . 177.8(2) ?

loop_
_geom_bond_atom_site_label_1
_geom_bond_atom_site_label_2
_geom_bond_site_symmetry_2
_geom_bond_distance
_geom_bond_publ_flag
O1 C14 . 1.352(2) ?
O1 C16 . 1.452(2) ?
N1 C14 . 1.316(2) ?
N1 C7 . 1.359(2) ?
N2 C11 . 1.389(2) ?
N2 H1N2 . 0.92(2) ?
N2 H2N2 . 0.87(2) ?
N3 C18 . 1.152(2) ?
C4 C3X . 1.323(14) ?
C4 C3 . 1.364(5) ?
C4 C5 . 1.468(3) ?
C4 S1X . 1.638(8) ?
C4 S1 . 1.736(2) ?
S1 C1 . 1.717(3) ?
C1 C2 . 1.361(4) ?
C1 H1A . 0.9300 ?
C2 C3 . 1.404(6) ?
C2 H2A . 0.9300 ?
C3 H3A . 0.9300 ?
S1X C1X . 1.725(17) ?
C1X C2X . 1.355(16) ?
C1X H1XA . 0.9300 ?
C2X C3X . 1.427(17) ?
C2X H2XA . 0.9300 ?
C3X H3XA . 0.9300 ?
C5 C6 . 1.392(3) ?
C5 C15 . 1.409(3) ?
C6 C7 . 1.387(3) ?
C6 H6A . 0.9300 ?
C7 C8 . 1.469(3) ?
C8 C13 . 1.398(3) ?
C8 C9 . 1.403(3) ?
C9 C10 . 1.382(3) ?
C9 H9A . 0.9300 ?
C10 C11 . 1.399(3) ?
C10 H10A . 0.9300 ?
C11 C12 . 1.397(3) ?
C12 C13 . 1.378(3) ?
C12 H12A . 0.9300 ?
C13 H13A . 0.9300 ?
C14 C15 . 1.414(3) ?
C15 C18 . 1.434(3) ?
C16 C17 . 1.501(3) ?
C16 H16A . 0.9700 ?
C16 H16B . 0.9700 ?
C17 H17A . 0.9600 ?
C17 H17B . 0.9600 ?
C17 H17C . 0.9600 ?

loop_
_geom_hbond_atom_site_label_D
_geom_hbond_atom_site_label_H
_geom_hbond_atom_site_label_A
_geom_hbond_site_symmetry_A
_geom_hbond_distance_DH
_geom_hbond_distance_HA
_geom_hbond_distance_DA
_geom_hbond_angle_DHA
_geom_hbond_publ_flag
N2 H1N2 N3 3_645 0.92(2) 2.29(2) 3.197(3) 168.2(19) y
C3 H3A Cg1 3_456 0.93 2.93 3.566(6) 127 y
C12 H12A Cg1 6_555 0.93 2.78 3.430(3) 128 y

loop_
_geom_torsion_atom_site_label_1
_geom_torsion_atom_site_label_2
_geom_torsion_atom_site_label_3
_geom_torsion_atom_site_label_4
_geom_torsion_site_symmetry_1
_geom_torsion_site_symmetry_2
_geom_torsion_site_symmetry_3
_geom_torsion_site_symmetry_4
_geom_torsion
_geom_torsion_publ_flag
C3X C4 S1 C1 . . . . 93(10) ?
C3 C4 S1 C1 . . . . 0.1(3) ?
C5 C4 S1 C1 . . . . -172.59(18) ?
S1X C4 S1 C1 . . . . 1.6(4) ?
C4 S1 C1 C2 . . . . -0.2(3) ?
S1 C1 C2 C3 . . . . 0.2(5) ?
C3X C4 C3 C2 . . . . -5.3(12) ?
C5 C4 C3 C2 . . . . 171.7(3) ?
S1X C4 C3 C2 . . . . -170(5) ?
S1 C4 C3 C2 . . . . -0.1(5) ?
C1 C2 C3 C4 . . . . -0.1(7) ?
C3X C4 S1X C1X . . . . -3(2) ?
C3 C4 S1X C1X . . . . 14(4) ?
C5 C4 S1X C1X . . . . 176.6(14) ?
S1 C4 S1X C1X . . . . 2.6(15) ?
C4 S1X C1X C2X . . . . -2(3) ?
S1X C1X C2X C3X . . . . 6(4) ?
C3 C4 C3X C2X . . . . 4(2) ?
C5 C4 C3X C2X . . . . -173.0(13) ?
S1X C4 C3X C2X . . . . 6(2) ?
S1 C4 C3X C2X . . . . -85(10) ?
C1X C2X C3X C4 . . . . -8(3) ?
C3X C4 C5 C6 . . . . 26.4(13) ?
C3 C4 C5 C6 . . . . -150.2(4) ?
S1X C4 C5 C6 . . . . -153.1(5) ?
S1 C4 C5 C6 . . . . 20.7(2) ?
C3X C4 C5 C15 . . . . -156.5(12) ?
C3 C4 C5 C15 . . . . 26.9(4) ?
S1X C4 C5 C15 . . . . 24.1(5) ?
S1 C4 C5 C15 . . . . -162.13(15) ?
C15 C5 C6 C7 . . . . -1.0(3) ?
C4 C5 C6 C7 . . . . 176.29(17) ?
C14 N1 C7 C6 . . . . -1.5(3) ?
C14 N1 C7 C8 . . . . 179.37(16) ?
C5 C6 C7 N1 . . . . 1.4(3) ?
C5 C6 C7 C8 . . . . -179.56(17) ?
N1 C7 C8 C13 . . . . 25.1(3) ?
C6 C7 C8 C13 . . . . -154.02(19) ?
N1 C7 C8 C9 . . . . -156.59(17) ?
C6 C7 C8 C9 . . . . 24.3(3) ?
C13 C8 C9 C10 . . . . 1.9(3) ?
C7 C8 C9 C10 . . . . -176.49(18) ?
C8 C9 C10 C11 . . . . 1.0(3) ?
C9 C10 C11 N2 . . . . 174.78(18) ?
C9 C10 C11 C12 . . . . -2.9(3) ?
N2 C11 C12 C13 . . . . -175.82(17) ?
C10 C11 C12 C13 . . . . 1.8(3) ?
C11 C12 C13 C8 . . . . 1.1(3) ?
C9 C8 C13 C12 . . . . -2.9(3) ?
C7 C8 C13 C12 . . . . 175.46(17) ?
C7 N1 C14 O1 . . . . -178.52(15) ?
C7 N1 C14 C15 . . . . 1.5(3) ?
C16 O1 C14 N1 . . . . -1.0(2) ?
C16 O1 C14 C15 . . . . 179.01(16) ?
C6 C5 C15 C14 . . . . 0.9(3) ?
C4 C5 C15 C14 . . . . -176.28(17) ?
C6 C5 C15 C18 . . . . -177.58(17) ?
C4 C5 C15 C18 . . . . 5.2(3) ?
N1 C14 C15 C5 . . . . -1.2(3) ?
O1 C14 C15 C5 . . . . 178.77(16) ?
N1 C14 C15 C18 . . . . 177.37(17) ?
O1 C14 C15 C18 . . . . -2.6(3) ?
C14 O1 C16 C17 . . . . 171.13(16) ?
